data_7107390
loop_
_publ_author_name
'Gen-Qiang Chen'
'Xiang-Ying Tang'
'Min Shi'

_publ_section_title
;
 HOTf mediated cascade reactions of 1-arenoylcyclopropanecarboxylic acids
 with arenes
;
_journal_name_full Chem.Commun.
_journal_page_first 2340
_journal_paper_doi 10.1039/c2cc17581a
_journal_volume 48
_journal_year 2012
_chemical_absolute_configuration ad
_chemical_formula_sum 'C23 H18 O'
_chemical_formula_weight 310.37
_space_group_IT_number 9
_symmetry_cell_setting monoclinic
_symmetry_space_group_name_Hall 'C -2yc'
_symmetry_space_group_name_H-M 'C 1 c 1'
_atom_sites_solution_hydrogens geom
_atom_sites_solution_primary direct
_atom_sites_solution_secondary difmap
_audit_creation_method SHELXL-97
_cell_angle_alpha 90.00
_cell_angle_beta 98.516(3)
_cell_angle_gamma 90.00
_cell_formula_units_Z 4
_cell_length_a 13.066(3)
_cell_length_b 11.863(3)
_cell_length_c 10.534(2)
_cell_measurement_reflns_used 1854
_cell_measurement_temperature 133(2)
_cell_measurement_theta_max 29.32
_cell_measurement_theta_min 2.33
_cell_volume 1614.8(6)
_computing_cell_refinement 'Bruker SAINT'
_computing_data_collection 'Bruker APEX2'
_computing_data_reduction 'Bruker SAINT'
_computing_molecular_graphics 'Bruker SHELXTL'
_computing_publication_material 'Bruker SHELXTL'
_computing_structure_refinement 'SHELXL-97 (Sheldrick, 2008)'
_computing_structure_solution 'SHELXS-97 (Sheldrick, 2008)'
_diffrn_ambient_temperature 133(2)
_diffrn_measured_fraction_theta_full 0.995
_diffrn_measured_fraction_theta_max 0.995
_diffrn_measurement_device_type 'Bruker APEX-II CCD'
_diffrn_measurement_method '\f and \w scans'
_diffrn_radiation_monochromator graphite
_diffrn_radiation_source 'fine-focus sealed tube'
_diffrn_radiation_type MoK\a
_diffrn_radiation_wavelength 0.71073
_diffrn_reflns_av_R_equivalents 0.0346
_diffrn_reflns_av_sigmaI/netI 0.0602
_diffrn_reflns_limit_h_max 17
_diffrn_reflns_limit_h_min -18
_diffrn_reflns_limit_k_max 16
_diffrn_reflns_limit_k_min -16
_diffrn_reflns_limit_l_max 14
_diffrn_reflns_limit_l_min -14
_diffrn_reflns_number 7068
_diffrn_reflns_theta_full 30.03
_diffrn_reflns_theta_max 30.03
_diffrn_reflns_theta_min 2.33
_exptl_absorpt_coefficient_mu 0.076
_exptl_absorpt_correction_T_max 0.9849
_exptl_absorpt_correction_T_min 0.9775
_exptl_absorpt_correction_type multi-scan
_exptl_absorpt_process_details sadabs
_exptl_crystal_colour yellow
_exptl_crystal_density_diffrn 1.277
_exptl_crystal_density_method 'not measured'
_exptl_crystal_description block
_exptl_crystal_F_000 656
_exptl_crystal_size_max 0.30
_exptl_crystal_size_mid 0.25
_exptl_crystal_size_min 0.20
_refine_diff_density_max 0.210
_refine_diff_density_min -0.196
_refine_diff_density_rms 0.048
_refine_ls_abs_structure_details 'Flack H D (1983), Acta Cryst. A39, 876-881'
_refine_ls_abs_structure_Flack 3.9(18)
_refine_ls_extinction_method none
_refine_ls_goodness_of_fit_ref 1.027
_refine_ls_hydrogen_treatment constr
_refine_ls_matrix_type full
_refine_ls_number_parameters 217
_refine_ls_number_reflns 4154
_refine_ls_number_restraints 2
_refine_ls_restrained_S_all 1.027
_refine_ls_R_factor_all 0.0605
_refine_ls_R_factor_gt 0.0461
_refine_ls_shift/su_max 0.000
_refine_ls_shift/su_mean 0.000
_refine_ls_structure_factor_coef Fsqd
_refine_ls_weighting_details 'calc w=1/[\s^2^(Fo^2^)+(0.0614P)^2^+0.0000P] where P=(Fo^2^+2Fc^2^)/3'
_refine_ls_weighting_scheme calc
_refine_ls_wR_factor_gt 0.1104
_refine_ls_wR_factor_ref 0.1189
_reflns_number_gt 3454
_reflns_number_total 4154
_reflns_threshold_expression >2sigma(I)
_cod_data_source_file c2cc17581a.txt
_cod_data_source_block mo_dm11356_0m
_cod_original_cell_volume 1614.7(6)
_cod_original_sg_symbol_H-M Cc
_cod_database_code 7107390

loop_
_symmetry_equiv_pos_as_xyz
'x, y, z'
'x, -y, z+1/2'
'x+1/2, y+1/2, z'
'x+1/2, -y+1/2, z+1/2'

loop_
_atom_site_label
_atom_site_type_symbol
_atom_site_fract_x
_atom_site_fract_y
_atom_site_fract_z
_atom_site_U_iso_or_equiv
_atom_site_adp_type
_atom_site_occupancy
_atom_site_symmetry_multiplicity
_atom_site_calc_flag
_atom_site_refinement_flags
O1 O 0.15559(12) 0.13603(14) 0.37880(16) 0.0367(4) Uani 1 1 d .
C1 C 0.23506(15) 0.15534(16) 0.45081(19) 0.0245(4) Uani 1 1 d .
C2 C 0.29868(14) 0.25814(16) 0.45502(18) 0.0234(4) Uani 1 1 d .
C3 C 0.28412(16) 0.35107(17) 0.3728(2) 0.0302(5) Uani 1 1 d .
H3 H 0.2293 0.3527 0.3026 0.036 Uiso 1 1 calc R
C4 C 0.35184(17) 0.44033(18) 0.3968(2) 0.0361(5) Uani 1 1 d .
H4 H 0.3446 0.5042 0.3418 0.043 Uiso 1 1 calc R
C5 C 0.43064(17) 0.43717(18) 0.5011(3) 0.0379(5) Uani 1 1 d .
H5 H 0.4764 0.4996 0.5163 0.046 Uiso 1 1 calc R
C6 C 0.44449(15) 0.34476(17) 0.5841(2) 0.0302(4) Uani 1 1 d .
H6 H 0.4982 0.3441 0.6556 0.036 Uiso 1 1 calc R
C7 C 0.37751(13) 0.25379(15) 0.55914(17) 0.0210(4) Uani 1 1 d .
C8 C 0.37500(13) 0.14394(14) 0.63724(17) 0.0187(3) Uani 1 1 d .
C9 C 0.28699(14) 0.07531(15) 0.55471(18) 0.0219(4) Uani 1 1 d .
H9 H 0.3202 0.0132 0.5112 0.026 Uiso 1 1 calc R
C10 C 0.20848(15) 0.02203(17) 0.6303(2) 0.0272(4) Uani 1 1 d .
H10A H 0.1512 -0.0118 0.5704 0.033 Uiso 1 1 calc R
H10B H 0.2421 -0.0385 0.6863 0.033 Uiso 1 1 calc R
C11 C 0.16576(15) 0.11180(18) 0.7120(2) 0.0284(4) Uani 1 1 d .
H11A H 0.1302 0.1710 0.6556 0.034 Uiso 1 1 calc R
H11B H 0.1145 0.0773 0.7606 0.034 Uiso 1 1 calc R
C12 C 0.25149(14) 0.16382(15) 0.80381(18) 0.0226(4) Uani 1 1 d .
C13 C 0.23326(17) 0.19886(16) 0.92589(19) 0.0284(4) Uani 1 1 d .
H13 H 0.1655 0.1928 0.9476 0.034 Uiso 1 1 calc R
C14 C 0.31141(18) 0.24183(17) 1.0148(2) 0.0324(5) Uani 1 1 d .
H14 H 0.2977 0.2657 1.0967 0.039 Uiso 1 1 calc R
C15 C 0.41049(18) 0.24966(18) 0.9831(2) 0.0335(5) Uani 1 1 d .
H15 H 0.4653 0.2779 1.0441 0.040 Uiso 1 1 calc R
C16 C 0.42979(16) 0.21658(17) 0.8629(2) 0.0284(4) Uani 1 1 d .
H16 H 0.4979 0.2228 0.8423 0.034 Uiso 1 1 calc R
C17 C 0.35124(14) 0.17442(14) 0.77163(18) 0.0207(4) Uani 1 1 d .
C18 C 0.47576(13) 0.07600(14) 0.64589(17) 0.0189(3) Uani 1 1 d .
C19 C 0.54787(15) 0.09561(16) 0.56424(19) 0.0252(4) Uani 1 1 d .
H19 H 0.5385 0.1573 0.5062 0.030 Uiso 1 1 calc R
C20 C 0.63415(15) 0.02584(17) 0.5662(2) 0.0287(4) Uani 1 1 d .
H20 H 0.6829 0.0404 0.5097 0.034 Uiso 1 1 calc R
C21 C 0.64880(15) -0.06389(17) 0.6497(2) 0.0275(4) Uani 1 1 d .
H21 H 0.7075 -0.1114 0.6512 0.033 Uiso 1 1 calc R
C22 C 0.57700(17) -0.08425(17) 0.7319(2) 0.0298(5) Uani 1 1 d .
H22 H 0.5864 -0.1463 0.7895 0.036 Uiso 1 1 calc R
C23 C 0.49164(15) -0.01463(16) 0.73029(19) 0.0277(4) Uani 1 1 d .
H23 H 0.4434 -0.0290 0.7875 0.033 Uiso 1 1 calc R

loop_
_atom_site_aniso_label
_atom_site_aniso_U_11
_atom_site_aniso_U_22
_atom_site_aniso_U_33
_atom_site_aniso_U_23
_atom_site_aniso_U_13
_atom_site_aniso_U_12
O1 0.0325(8) 0.0400(8) 0.0338(8) -0.0072(7) -0.0079(7) 0.0041(7)
C1 0.0243(9) 0.0256(9) 0.0233(9) -0.0051(7) 0.0027(7) 0.0038(7)
C2 0.0236(9) 0.0249(9) 0.0228(9) 0.0004(7) 0.0073(8) 0.0067(7)
C3 0.0302(11) 0.0346(11) 0.0270(10) 0.0080(9) 0.0080(9) 0.0113(9)
C4 0.0346(11) 0.0291(10) 0.0470(13) 0.0164(10) 0.0139(10) 0.0084(9)
C5 0.0271(10) 0.0243(10) 0.0633(16) 0.0117(10) 0.0099(10) -0.0012(8)
C6 0.0220(9) 0.0243(9) 0.0437(13) 0.0039(9) 0.0033(9) 0.0019(7)
C7 0.0183(8) 0.0206(8) 0.0248(9) 0.0019(7) 0.0054(7) 0.0039(7)
C8 0.0159(8) 0.0179(8) 0.0220(9) 0.0010(6) 0.0024(7) 0.0023(6)
C9 0.0204(8) 0.0197(8) 0.0257(9) -0.0051(7) 0.0039(7) 0.0005(6)
C10 0.0234(9) 0.0255(10) 0.0335(10) -0.0018(8) 0.0067(8) -0.0036(7)
C11 0.0224(9) 0.0299(10) 0.0344(11) -0.0004(8) 0.0096(8) 0.0007(7)
C12 0.0242(9) 0.0192(8) 0.0251(9) 0.0044(7) 0.0064(7) 0.0050(7)
C13 0.0355(11) 0.0226(9) 0.0300(11) 0.0055(8) 0.0148(9) 0.0103(8)
C14 0.0492(13) 0.0266(10) 0.0220(10) -0.0008(8) 0.0071(9) 0.0120(9)
C15 0.0397(12) 0.0294(10) 0.0288(11) -0.0057(8) -0.0034(9) 0.0040(9)
C16 0.0263(10) 0.0285(10) 0.0296(11) -0.0049(8) 0.0019(8) 0.0034(8)
C17 0.0223(9) 0.0173(8) 0.0226(9) 0.0004(7) 0.0032(7) 0.0039(7)
C18 0.0166(8) 0.0191(8) 0.0207(9) -0.0018(7) 0.0019(7) 0.0029(6)
C19 0.0258(9) 0.0225(9) 0.0286(10) 0.0018(8) 0.0088(8) 0.0046(7)
C20 0.0247(10) 0.0292(10) 0.0346(11) -0.0025(8) 0.0124(8) 0.0024(8)
C21 0.0240(9) 0.0261(9) 0.0317(11) -0.0079(8) 0.0019(8) 0.0078(7)
C22 0.0356(11) 0.0287(10) 0.0250(11) 0.0033(8) 0.0044(9) 0.0142(8)
C23 0.0299(10) 0.0278(9) 0.0272(10) 0.0049(8) 0.0098(8) 0.0084(8)

loop_
_atom_type_symbol
_atom_type_description
_atom_type_scat_dispersion_real
_atom_type_scat_dispersion_imag
_atom_type_scat_source
C C 0.0033 0.0016 'International Tables Vol C Tables 4.2.6.8 and 6.1.1.4'
H H 0.0000 0.0000 'International Tables Vol C Tables 4.2.6.8 and 6.1.1.4'
O O 0.0106 0.0060 'International Tables Vol C Tables 4.2.6.8 and 6.1.1.4'

loop_
_geom_angle_atom_site_label_1
_geom_angle_atom_site_label_2
_geom_angle_atom_site_label_3
_geom_angle
O1 C1 C2 127.01(19)
O1 C1 C9 125.31(18)
C2 C1 C9 107.69(16)
C7 C2 C3 122.37(18)
C7 C2 C1 109.99(16)
C3 C2 C1 127.60(18)
C4 C3 C2 117.9(2)
C4 C3 H3 121.1
C2 C3 H3 121.1
C3 C4 C5 120.3(2)
C3 C4 H4 119.9
C5 C4 H4 119.9
C4 C5 C6 121.9(2)
C4 C5 H5 119.1
C6 C5 H5 119.1
C7 C6 C5 118.1(2)
C7 C6 H6 120.9
C5 C6 H6 120.9
C6 C7 C2 119.53(17)
C6 C7 C8 128.09(17)
C2 C7 C8 112.34(15)
C18 C8 C17 110.95(15)
C18 C8 C7 112.90(14)
C17 C8 C7 108.38(14)
C18 C8 C9 108.26(14)
C17 C8 C9 113.73(14)
C7 C8 C9 102.42(14)
C10 C9 C1 111.68(16)
C10 C9 C8 114.91(16)
C1 C9 C8 106.65(14)
C10 C9 H9 107.8
C1 C9 H9 107.8
C8 C9 H9 107.8
C11 C10 C9 109.61(16)
C11 C10 H10A 109.7
C9 C10 H10A 109.7
C11 C10 H10B 109.7
C9 C10 H10B 109.7
H10A C10 H10B 108.2
C12 C11 C10 110.49(16)
C12 C11 H11A 109.6
C10 C11 H11A 109.6
C12 C11 H11B 109.6
C10 C11 H11B 109.6
H11A C11 H11B 108.1
C17 C12 C13 119.02(19)
C17 C12 C11 120.93(18)
C13 C12 C11 120.02(18)
C14 C13 C12 121.54(19)
C14 C13 H13 119.2
C12 C13 H13 119.2
C13 C14 C15 119.02(18)
C13 C14 H14 120.5
C15 C14 H14 120.5
C16 C15 C14 120.3(2)
C16 C15 H15 119.9
C14 C15 H15 119.9
C15 C16 C17 121.22(19)
C15 C16 H16 119.4
C17 C16 H16 119.4
C16 C17 C12 118.88(18)
C16 C17 C8 119.48(16)
C12 C17 C8 121.62(17)
C19 C18 C23 118.40(16)
C19 C18 C8 122.07(16)
C23 C18 C8 119.29(16)
C18 C19 C20 120.85(18)
C18 C19 H19 119.6
C20 C19 H19 119.6
C21 C20 C19 120.23(19)
C21 C20 H20 119.9
C19 C20 H20 119.9
C20 C21 C22 119.35(18)
C20 C21 H21 120.3
C22 C21 H21 120.3
C23 C22 C21 120.38(18)
C23 C22 H22 119.8
C21 C22 H22 119.8
C22 C23 C18 120.78(18)
C22 C23 H23 119.6
C18 C23 H23 119.6

loop_
_geom_bond_atom_site_label_1
_geom_bond_atom_site_label_2
_geom_bond_distance
O1 C1 1.214(2)
C1 C2 1.473(3)
C1 C9 1.530(3)
C2 C7 1.390(3)
C2 C3 1.397(3)
C3 C4 1.379(3)
C3 H3 0.9500
C4 C5 1.391(3)
C4 H4 0.9500
C5 C6 1.397(3)
C5 H5 0.9500
C6 C7 1.390(3)
C6 H6 0.9500
C7 C8 1.544(2)
C8 C18 1.535(2)
C8 C17 1.537(3)
C8 C9 1.564(3)
C9 C10 1.526(3)
C9 H9 1.0000
C10 C11 1.526(3)
C10 H10A 0.9900
C10 H10B 0.9900
C11 C12 1.500(3)
C11 H11A 0.9900
C11 H11B 0.9900
C12 C17 1.400(2)
C12 C13 1.405(3)
C13 C14 1.377(3)
C13 H13 0.9500
C14 C15 1.387(3)
C14 H14 0.9500
C15 C16 1.384(3)
C15 H15 0.9500
C16 C17 1.391(3)
C16 H16 0.9500
C18 C19 1.386(2)
C18 C23 1.391(3)
C19 C20 1.396(3)
C19 H19 0.9500
C20 C21 1.376(3)
C20 H20 0.9500
C21 C22 1.388(3)
C21 H21 0.9500
C22 C23 1.386(3)
C22 H22 0.9500
C23 H23 0.9500
